data_8105837
loop_
_publ_author_name
'Tan, Yee Seng'
'Tiekink, Edward R.T.'

_publ_section_title
;
 Crystal structure of
 catena-poly[(\m2-4,4&#x2032;-bipyridyl-\kN,N&#x2032;)-bis(O,O&#x2032;-dimethyldithiophosphato-\kS)-zinc(II)],
 {C14H20N2O4P2S4Zn}n
;
_journal_issue 4
_journal_name_full 'Zeitschrift f\"ur Kristallographie - New Crystal Structures'
_journal_page_first 743
_journal_page_last 745
_journal_paper_doi 10.1515/ncrs-2019-0085
_journal_volume 234
_journal_year 2019
_chemical_formula_moiety 'C14 H20 N2 O4 P2 S4 Zn'
_chemical_formula_sum 'C14 H20 N2 O4 P2 S4 Zn'
_chemical_formula_weight 535.87
_space_group_crystal_system triclinic
_space_group_IT_number 2
_space_group_name_Hall '-P 1'
_space_group_name_H-M_alt 'P -1'
_atom_sites_solution_hydrogens geom
_audit_creation_method SHELXL-2017/1
_cell_angle_alpha 84.676(2)
_cell_angle_beta 76.042(2)
_cell_angle_gamma 79.752(2)
_cell_formula_units_Z 2
_cell_length_a 8.0014(2)
_cell_length_b 10.3376(2)
_cell_length_c 14.2488(3)
_cell_measurement_reflns_used 16492
_cell_measurement_temperature 100(2)
_cell_measurement_theta_max 76.4840
_cell_measurement_theta_min 4.3190
_cell_volume 1124.01(4)
_computing_cell_refinement 'CrysAlisPro [1]'
_computing_data_collection 'CrysAlisPro [1]'
_computing_data_reduction 'CrysAlisPro [1]'
_computing_molecular_graphics 'ORTEP-3 for Windows [4]'
_computing_publication_material 'SHELXL-2017/1 [3]'
_computing_structure_refinement 'SHELXL-2017/1 [3]'
_computing_structure_solution 'SHELXT 2014/5 [2]'
_diffrn_ambient_temperature 100(2)
_diffrn_detector_area_resol_mean 5.2558
_diffrn_measured_fraction_theta_full 0.999
_diffrn_measured_fraction_theta_max 0.999
_diffrn_measurement_device_type 'XtaLAB Synergy, Dualflex, AtlasS2'
_diffrn_measurement_method '\w scans'
_diffrn_radiation_type CuK\a
_diffrn_radiation_wavelength 1.54184
_diffrn_reflns_av_R_equivalents 0.0232
_diffrn_reflns_av_unetI/netI 0.0152
_diffrn_reflns_Laue_measured_fraction_full 0.999
_diffrn_reflns_Laue_measured_fraction_max 0.999
_diffrn_reflns_limit_h_max 9
_diffrn_reflns_limit_h_min -9
_diffrn_reflns_limit_k_max 12
_diffrn_reflns_limit_k_min -12
_diffrn_reflns_limit_l_max 17
_diffrn_reflns_limit_l_min -13
_diffrn_reflns_number 21867
_diffrn_reflns_point_group_measured_fraction_full 0.999
_diffrn_reflns_point_group_measured_fraction_max 0.999
_diffrn_reflns_theta_full 67.068
_diffrn_reflns_theta_max 67.068
_diffrn_reflns_theta_min 3.200
_diffrn_source 'micro-focus sealed X-ray tube'
_exptl_absorpt_coefficient_mu 6.542
_exptl_absorpt_correction_T_max 0.837
_exptl_absorpt_correction_T_min 0.567
_exptl_absorpt_correction_type gaussian
_exptl_absorpt_process_details 'CrysAlisPro [1]'
_exptl_crystal_colour colourless
_exptl_crystal_density_diffrn 1.583
_exptl_crystal_description prism
_exptl_crystal_F_000 548
_exptl_crystal_size_max 0.126
_exptl_crystal_size_mid 0.121
_exptl_crystal_size_min 0.083
_refine_diff_density_max 0.562
_refine_diff_density_min -0.360
_refine_diff_density_rms 0.061
_refine_ls_extinction_coef .
_refine_ls_extinction_method none
_refine_ls_goodness_of_fit_ref 1.022
_refine_ls_hydrogen_treatment constr
_refine_ls_matrix_type full
_refine_ls_number_parameters 248
_refine_ls_number_reflns 4014
_refine_ls_number_restraints 30
_refine_ls_restrained_S_all 1.095
_refine_ls_R_factor_all 0.0276
_refine_ls_R_factor_gt 0.0265
_refine_ls_shift/su_max 0.001
_refine_ls_shift/su_mean 0.000
_refine_ls_structure_factor_coef Fsqd
_refine_ls_weighting_details 'w=1/[\s^2^(Fo^2^)+(0.0302P)^2^+1.3754P] where P=(Fo^2^+2Fc^2^)/3'
_refine_ls_weighting_scheme calc
_refine_ls_wR_factor_gt 0.0648
_refine_ls_wR_factor_ref 0.0655
_reflns_Friedel_coverage 0.000
_reflns_Friedel_fraction_full .
_reflns_Friedel_fraction_max .
_reflns_number_gt 3854
_reflns_number_total 4014
_reflns_threshold_expression 'I > 2\s(I)'
_cod_data_source_file suppl_ncrs-2019-0085_suppl.cif
_cod_data_source_block shelx
_cod_database_code 8105837
_shelx_shelxl_version_number 2017/1
_shelx_space_group_comment
;
The symmetry employed for this shelxl refinement is uniquely defined
by the following loop, which should always be used as a source of
symmetry information in preference to the above space-group names.
They are only intended as comments.
;
_shelx_estimated_absorpt_t_min 0.493
_shelx_estimated_absorpt_t_max 0.613

loop_
_space_group_symop_operation_xyz
'x, y, z'
'-x, -y, -z'

loop_
_atom_site_label
_atom_site_type_symbol
_atom_site_fract_x
_atom_site_fract_y
_atom_site_fract_z
_atom_site_U_iso_or_equiv
_atom_site_adp_type
_atom_site_occupancy
_atom_site_site_symmetry_order
_atom_site_calc_flag
_atom_site_refinement_flags_posn
_atom_site_refinement_flags_adp
_atom_site_refinement_flags_occupancy
_atom_site_disorder_assembly
_atom_site_disorder_group
Zn Zn 0.46343(3) 0.27283(2) 0.73472(2) 0.01664(8) Uani 1 1 d . . . . .
P1 P 0.38164(7) 0.59038(5) 0.79734(4) 0.01873(12) Uani 1 1 d . . . . .
P2 P 0.82244(7) 0.05797(5) 0.70454(4) 0.01998(12) Uani 1 1 d . . . . .
S1 S 0.56722(6) 0.43041(5) 0.79876(3) 0.01991(11) Uani 1 1 d . . . . .
S2 S 0.14367(7) 0.57448(5) 0.86223(5) 0.03204(14) Uani 1 1 d . . . . .
S3 S 0.65819(7) 0.14158(6) 0.61888(4) 0.02815(13) Uani 1 1 d . . . . .
S4 S 0.73109(7) 0.07731(7) 0.84130(4) 0.03506(15) Uani 1 1 d . . . . .
O1 O 0.4511(2) 0.70523(14) 0.83702(11) 0.0267(3) Uani 1 1 d . . . . .
O2 O 0.4066(2) 0.63970(15) 0.68607(10) 0.0267(3) Uani 1 1 d . . . . .
O3 O 1.0025(2) 0.11140(15) 0.66932(11) 0.0266(3) Uani 1 1 d . . . . .
O4 O 0.88684(19) -0.09007(14) 0.67307(12) 0.0272(3) Uani 1 1 d . . . . .
N1 N 0.3015(2) 0.17093(16) 0.83413(11) 0.0173(3) Uani 1 1 d . . . . .
N2 N 0.2890(2) 0.35794(15) 0.64923(11) 0.0162(3) Uani 1 1 d . . . . .
C1 C 0.4552(4) 0.7019(3) 0.93833(18) 0.0393(6) Uani 1 1 d . . . . .
H1A H 0.484272 0.785001 0.952654 0.059 Uiso 1 1 calc R U . . .
H1B H 0.543463 0.628765 0.952308 0.059 Uiso 1 1 calc R U . . .
H1C H 0.340489 0.689712 0.978553 0.059 Uiso 1 1 calc R U . . .
C2 C 0.2830(4) 0.7433(3) 0.65822(18) 0.0397(6) Uani 1 1 d . . . . .
H2A H 0.292596 0.743187 0.588344 0.059 Uiso 1 1 calc R U . . .
H2B H 0.306003 0.827759 0.674027 0.059 Uiso 1 1 calc R U . . .
H2C H 0.165078 0.730507 0.693050 0.059 Uiso 1 1 calc R U . . .
C3 C 1.0985(3) 0.1029(2) 0.56954(17) 0.0334(5) Uani 1 1 d . . . . .
H3A H 1.205302 0.140999 0.560794 0.050 Uiso 1 1 calc R U . . .
H3B H 1.026177 0.151565 0.527190 0.050 Uiso 1 1 calc R U . . .
H3C H 1.129009 0.010406 0.553021 0.050 Uiso 1 1 calc R U . . .
C4 C 0.7687(4) -0.1842(3) 0.7003(2) 0.0497(7) Uani 1 1 d . . . . .
H4A H 0.831707 -0.272114 0.682763 0.075 Uiso 1 1 calc R U . . .
H4B H 0.673889 -0.160255 0.666194 0.075 Uiso 1 1 calc R U . . .
H4C H 0.719966 -0.184385 0.770301 0.075 Uiso 1 1 calc R U . . .
C5 C 0.2111(3) 0.2216(2) 0.91792(16) 0.0275(5) Uani 1 1 d . U . . .
H5 H 0.228056 0.305721 0.932074 0.033 Uiso 1 1 calc R U . . .
C6 C 0.0946(3) 0.1569(2) 0.98448(16) 0.0278(5) Uani 1 1 d . U . . .
H6 H 0.034425 0.195988 1.043573 0.033 Uiso 1 1 calc R U . . .
C7 C 0.0649(2) 0.03512(19) 0.96561(14) 0.0167(4) Uani 1 1 d . U . . .
C8 C 0.1618(3) -0.0178(2) 0.88001(17) 0.0280(5) Uani 1 1 d . U . . .
H8 H 0.148929 -0.102423 0.864601 0.034 Uiso 1 1 calc R U . . .
C9 C 0.2772(3) 0.0519(2) 0.81694(17) 0.0275(5) Uani 1 1 d . U . . .
H9 H 0.342525 0.013325 0.758506 0.033 Uiso 1 1 calc R U . . .
C10 C 0.3489(3) 0.39310(19) 0.55554(14) 0.0187(4) Uani 1 1 d . . . . .
H10 H 0.471460 0.378964 0.529788 0.022 Uiso 1 1 calc R U . . .
C11 C 0.2420(3) 0.4485(2) 0.49494(14) 0.0186(4) Uani 1 1 d . . . . .
H11 H 0.290662 0.471350 0.429110 0.022 Uiso 1 1 calc R U . . .
C12 C 0.0607(2) 0.47097(18) 0.53119(14) 0.0151(4) Uani 1 1 d . . . . .
C13 C -0.0003(3) 0.43506(19) 0.62835(14) 0.0187(4) Uani 1 1 d . . . . .
H13 H -0.122104 0.448758 0.656302 0.022 Uiso 1 1 calc R U . . .
C14 C 0.1156(3) 0.37956(19) 0.68428(14) 0.0188(4) Uani 1 1 d . . . . .
H14 H 0.070656 0.355666 0.750386 0.023 Uiso 1 1 calc R U . . .

loop_
_atom_site_aniso_label
_atom_site_aniso_U_11
_atom_site_aniso_U_22
_atom_site_aniso_U_33
_atom_site_aniso_U_23
_atom_site_aniso_U_13
_atom_site_aniso_U_12
Zn 0.01767(14) 0.01745(14) 0.01373(14) -0.00178(10) -0.00374(10) 0.00068(10)
P1 0.0219(3) 0.0153(2) 0.0177(2) -0.00294(19) -0.0005(2) -0.0041(2)
P2 0.0188(3) 0.0196(3) 0.0184(3) 0.00033(19) -0.0027(2) 0.0024(2)
S1 0.0181(2) 0.0211(2) 0.0203(2) -0.00300(19) -0.00322(19) -0.00333(19)
S2 0.0219(3) 0.0239(3) 0.0443(3) -0.0100(2) 0.0069(2) -0.0033(2)
S3 0.0322(3) 0.0318(3) 0.0151(2) -0.0065(2) -0.0073(2) 0.0143(2)
S4 0.0246(3) 0.0582(4) 0.0168(3) 0.0011(2) -0.0059(2) 0.0082(3)
O1 0.0377(9) 0.0211(7) 0.0233(8) -0.0034(6) -0.0054(7) -0.0111(7)
O2 0.0334(9) 0.0244(8) 0.0198(7) -0.0020(6) -0.0049(6) 0.0003(6)
O3 0.0302(8) 0.0272(8) 0.0230(8) -0.0052(6) -0.0017(6) -0.0099(7)
O4 0.0202(7) 0.0149(7) 0.0426(9) 0.0025(6) -0.0015(7) -0.0027(6)
N1 0.0189(8) 0.0169(8) 0.0164(8) -0.0020(6) -0.0069(7) 0.0008(7)
N2 0.0175(8) 0.0152(8) 0.0160(8) -0.0012(6) -0.0044(6) -0.0021(6)
C1 0.0588(17) 0.0375(14) 0.0266(12) -0.0089(10) -0.0136(12) -0.0123(12)
C2 0.0509(16) 0.0349(14) 0.0306(13) -0.0081(10) -0.0130(12) 0.0081(12)
C3 0.0359(13) 0.0358(13) 0.0281(12) -0.0094(10) 0.0058(10) -0.0188(11)
C4 0.0444(16) 0.0299(14) 0.073(2) 0.0046(13) -0.0029(15) -0.0205(12)
C5 0.0359(9) 0.0214(8) 0.0236(8) -0.0026(6) -0.0024(7) -0.0056(7)
C6 0.0364(9) 0.0228(8) 0.0219(8) -0.0035(7) 0.0000(7) -0.0062(7)
C7 0.0175(7) 0.0168(7) 0.0163(7) -0.0013(6) -0.0067(6) -0.0001(6)
C8 0.0263(8) 0.0263(8) 0.0313(8) -0.0102(7) 0.0001(7) -0.0086(7)
C9 0.0252(8) 0.0280(8) 0.0290(8) -0.0103(7) 0.0000(7) -0.0071(7)
C10 0.0148(9) 0.0202(10) 0.0205(10) 0.0014(8) -0.0030(8) -0.0036(8)
C11 0.0165(9) 0.0217(10) 0.0164(9) 0.0025(8) -0.0025(8) -0.0035(8)
C12 0.0163(9) 0.0122(9) 0.0171(9) -0.0007(7) -0.0034(8) -0.0035(7)
C13 0.0152(9) 0.0215(10) 0.0171(9) 0.0007(8) -0.0016(8) -0.0009(8)
C14 0.0190(10) 0.0200(10) 0.0156(9) 0.0004(8) -0.0026(8) -0.0014(8)

loop_
_atom_type_symbol
_atom_type_description
_atom_type_scat_dispersion_real
_atom_type_scat_dispersion_imag
_atom_type_scat_source
C C 0.0181 0.0091 'International Tables Vol C Tables 4.2.6.8 and 6.1.1.4'
H H 0.0000 0.0000 'International Tables Vol C Tables 4.2.6.8 and 6.1.1.4'
N N 0.0311 0.0180 'International Tables Vol C Tables 4.2.6.8 and 6.1.1.4'
O O 0.0492 0.0322 'International Tables Vol C Tables 4.2.6.8 and 6.1.1.4'
P P 0.2955 0.4335 'International Tables Vol C Tables 4.2.6.8 and 6.1.1.4'
S S 0.3331 0.5567 'International Tables Vol C Tables 4.2.6.8 and 6.1.1.4'
Zn Zn -1.5491 0.6778 'International Tables Vol C Tables 4.2.6.8 and 6.1.1.4'

loop_
_geom_angle_atom_site_label_1
_geom_angle_atom_site_label_2
_geom_angle_atom_site_label_3
_geom_angle
_geom_angle_site_symmetry_1
_geom_angle_site_symmetry_3
N1 Zn N2 98.75(6) . .
N1 Zn S1 114.10(5) . .
N2 Zn S1 111.56(5) . .
N1 Zn S3 113.40(5) . .
N2 Zn S3 97.79(5) . .
S1 Zn S3 118.10(2) . .
O2 P1 O1 99.50(8) . .
O2 P1 S2 114.25(7) . .
O1 P1 S2 112.70(6) . .
O2 P1 S1 104.85(6) . .
O1 P1 S1 105.39(7) . .
S2 P1 S1 118.12(3) . .
O3 P2 O4 98.85(8) . .
O3 P2 S4 110.82(6) . .
O4 P2 S4 115.11(7) . .
O3 P2 S3 109.54(6) . .
O4 P2 S3 105.88(7) . .
S4 P2 S3 115.30(3) . .
P1 S1 Zn 103.22(3) . .
P2 S3 Zn 96.84(2) . .
C1 O1 P1 119.87(14) . .
C2 O2 P1 119.30(15) . .
C3 O3 P2 120.63(14) . .
C4 O4 P2 119.56(16) . .
C9 N1 C5 117.34(18) . .
C9 N1 Zn 121.01(14) . .
C5 N1 Zn 121.62(14) . .
C14 N2 C10 117.30(17) . .
C14 N2 Zn 122.42(13) . .
C10 N2 Zn 120.28(13) . .
O1 C1 H1A 109.5 . .
O1 C1 H1B 109.5 . .
H1A C1 H1B 109.5 . .
O1 C1 H1C 109.5 . .
H1A C1 H1C 109.5 . .
H1B C1 H1C 109.5 . .
O2 C2 H2A 109.5 . .
O2 C2 H2B 109.5 . .
H2A C2 H2B 109.5 . .
O2 C2 H2C 109.5 . .
H2A C2 H2C 109.5 . .
H2B C2 H2C 109.5 . .
O3 C3 H3A 109.5 . .
O3 C3 H3B 109.5 . .
H3A C3 H3B 109.5 . .
O3 C3 H3C 109.5 . .
H3A C3 H3C 109.5 . .
H3B C3 H3C 109.5 . .
O4 C4 H4A 109.5 . .
O4 C4 H4B 109.5 . .
H4A C4 H4B 109.5 . .
O4 C4 H4C 109.5 . .
H4A C4 H4C 109.5 . .
H4B C4 H4C 109.5 . .
N1 C5 C6 122.7(2) . .
N1 C5 H5 118.7 . .
C6 C5 H5 118.7 . .
C5 C6 C7 120.2(2) . .
C5 C6 H6 119.9 . .
C7 C6 H6 119.9 . .
C8 C7 C6 116.68(19) . .
C8 C7 C7 121.8(2) . 2_557
C6 C7 C7 121.5(2) . 2_557
C9 C8 C7 120.1(2) . .
C9 C8 H8 120.0 . .
C7 C8 H8 120.0 . .
N1 C9 C8 123.0(2) . .
N1 C9 H9 118.5 . .
C8 C9 H9 118.5 . .
N2 C10 C11 123.43(18) . .
N2 C10 H10 118.3 . .
C11 C10 H10 118.3 . .
C10 C11 C12 119.45(18) . .
C10 C11 H11 120.3 . .
C12 C11 H11 120.3 . .
C13 C12 C11 116.80(18) . .
C13 C12 C12 121.5(2) . 2_566
C11 C12 C12 121.7(2) . 2_566
C14 C13 C12 120.21(18) . .
C14 C13 H13 119.9 . .
C12 C13 H13 119.9 . .
N2 C14 C13 122.80(18) . .
N2 C14 H14 118.6 . .
C13 C14 H14 118.6 . .

loop_
_geom_bond_atom_site_label_1
_geom_bond_atom_site_label_2
_geom_bond_distance
_geom_bond_site_symmetry_2
Zn N1 2.0295(17) .
Zn N2 2.0951(16) .
Zn S1 2.3019(5) .
Zn S3 2.3273(6) .
P1 O2 1.5959(15) .
P1 O1 1.5968(15) .
P1 S2 1.9342(7) .
P1 S1 2.0185(7) .
P2 O3 1.5860(16) .
P2 O4 1.5950(15) .
P2 S4 1.9248(7) .
P2 S3 2.0341(7) .
O1 C1 1.449(3) .
O2 C2 1.420(3) .
O3 C3 1.446(3) .
O4 C4 1.439(3) .
N1 C9 1.333(3) .
N1 C5 1.337(3) .
N2 C14 1.342(3) .
N2 C10 1.344(3) .
C1 H1A 0.9800 .
C1 H1B 0.9800 .
C1 H1C 0.9800 .
C2 H2A 0.9800 .
C2 H2B 0.9800 .
C2 H2C 0.9800 .
C3 H3A 0.9800 .
C3 H3B 0.9800 .
C3 H3C 0.9800 .
C4 H4A 0.9800 .
C4 H4B 0.9800 .
C4 H4C 0.9800 .
C5 C6 1.376(3) .
C5 H5 0.9500 .
C6 C7 1.384(3) .
C6 H6 0.9500 .
C7 C8 1.380(3) .
C7 C7 1.487(4) 2_557
C8 C9 1.376(3) .
C8 H8 0.9500 .
C9 H9 0.9500 .
C10 C11 1.377(3) .
C10 H10 0.9500 .
C11 C12 1.402(3) .
C11 H11 0.9500 .
C12 C13 1.391(3) .
C12 C12 1.485(4) 2_566
C13 C14 1.381(3) .
C13 H13 0.9500 .
C14 H14 0.9500 .

loop_
_geom_torsion_atom_site_label_1
_geom_torsion_atom_site_label_2
_geom_torsion_atom_site_label_3
_geom_torsion_atom_site_label_4
_geom_torsion
_geom_torsion_site_symmetry_1
_geom_torsion_site_symmetry_2
_geom_torsion_site_symmetry_3
_geom_torsion_site_symmetry_4
O2 P1 O1 C1 -179.36(18) . . . .
S2 P1 O1 C1 59.21(19) . . . .
S1 P1 O1 C1 -70.96(18) . . . .
O1 P1 O2 C2 -78.11(18) . . . .
S2 P1 O2 C2 42.20(19) . . . .
S1 P1 O2 C2 173.06(16) . . . .
O4 P2 O3 C3 56.69(18) . . . .
S4 P2 O3 C3 177.93(15) . . . .
S3 P2 O3 C3 -53.75(18) . . . .
O3 P2 O4 C4 173.3(2) . . . .
S4 P2 O4 C4 55.3(2) . . . .
S3 P2 O4 C4 -73.3(2) . . . .
C9 N1 C5 C6 -1.1(3) . . . .
Zn N1 C5 C6 176.98(17) . . . .
N1 C5 C6 C7 -0.9(4) . . . .
C5 C6 C7 C8 2.4(3) . . . .
C5 C6 C7 C7 -177.7(2) . . . 2_557
C6 C7 C8 C9 -1.9(3) . . . .
C7 C7 C8 C9 178.2(2) 2_557 . . .
C5 N1 C9 C8 1.6(3) . . . .
Zn N1 C9 C8 -176.50(18) . . . .
C7 C8 C9 N1 0.0(4) . . . .
C14 N2 C10 C11 -0.4(3) . . . .
Zn N2 C10 C11 179.48(15) . . . .
N2 C10 C11 C12 0.3(3) . . . .
C10 C11 C12 C13 0.1(3) . . . .
C10 C11 C12 C12 -179.3(2) . . . 2_566
C11 C12 C13 C14 -0.3(3) . . . .
C12 C12 C13 C14 179.1(2) 2_566 . . .
C10 N2 C14 C13 0.2(3) . . . .
Zn N2 C14 C13 -179.71(15) . . . .
C12 C13 C14 N2 0.2(3) . . . .
